data_4349381
loop_
_publ_author_name
'We\&sing, Jana'
'G\"obel, Christoph'
'Weber, Birgit'
'Gemel, Christian'
'Fischer, Roland A.'

_publ_section_title
;
 Diverse Reactivity of ECp* (E = Al, Ga) toward Low-Coordinate Transition
 Metal Amides [TM(N(SiMe<sub>3</sub>)<sub>2</sub>)<sub>2</sub>] (TM = Fe,
 Co, Zn): Insertion, Cp* Transfer, and Orthometalation.
;
_journal_issue 6
_journal_name_full 'Inorganic chemistry'
_journal_page_first 3517
_journal_page_last 3525
_journal_paper_doi 10.1021/acs.inorgchem.6b03127
_journal_volume 56
_journal_year 2017
_chemical_compound_source 'see text'
_chemical_formula_moiety 'C12 H36 Co N2 Si4, C10 H15 Ga'
_chemical_formula_sum 'C22 H51 Co Ga N2 Si4'
_chemical_formula_weight 584.66
_space_group_IT_number 14
_space_group_name_Hall '-P 2ybc'
_space_group_name_H-M_alt 'P 1 21/c 1'
_symmetry_cell_setting monoclinic
_symmetry_Int_Tables_number 14
_symmetry_space_group_name_Hall '-P 2ybc'
_symmetry_space_group_name_H-M 'P 1 21/c 1'
_atom_sites_solution_hydrogens geom
_atom_sites_solution_primary direct
_atom_sites_solution_secondary difmap
_cell_angle_alpha 90
_cell_angle_beta 106.876(1)
_cell_angle_gamma 90
_cell_formula_units_Z 8
_cell_length_a 16.8275(2)
_cell_length_b 21.4098(2)
_cell_length_c 18.8062(2)
_cell_measurement_reflns_used 12754
_cell_measurement_temperature 108
_cell_measurement_theta_max 76.2250
_cell_measurement_theta_min 3.6900
_cell_volume 6483.59(12)
_computing_cell_refinement
;
CrysAlisPro, Agilent Technologies,
Version 1.171.37.34 (release 22-05-2014 CrysAlis171 .NET)
(compiled May 22 2014,16:03:01)
;
_computing_data_collection
;
CrysAlisPro, Agilent Technologies,
Version 1.171.37.34 (release 22-05-2014 CrysAlis171 .NET)
(compiled May 22 2014,16:03:01)
;
_computing_data_reduction
;
CrysAlisPro, Agilent Technologies,
Version 1.171.37.34 (release 22-05-2014 CrysAlis171 .NET)
(compiled May 22 2014,16:03:01)
;
_computing_publication_material 'PLATON (Spek, 2003)'
_computing_structure_refinement 'SHELXL-2014 (Sheldrick, 2014)'
_computing_structure_solution 'SHELXS-97 (Sheldrick, 1990)'
_diffrn_ambient_temperature 108
_diffrn_detector_area_resol_mean 10.4372
_diffrn_measured_fraction_theta_full 1.000
_diffrn_measured_fraction_theta_max 0.982
_diffrn_measurement_device_type 'SuperNova, Agilent Technologies'
_diffrn_measurement_method '\w scans'
_diffrn_radiation_monochromator mirror
_diffrn_radiation_probe x-ray
_diffrn_radiation_source 'SuperNova (Cu) X-ray Source'
_diffrn_radiation_type CuK\a
_diffrn_radiation_wavelength 1.54178
_diffrn_reflns_av_R_equivalents 0.0279
_diffrn_reflns_av_unetI/netI 0.0358
_diffrn_reflns_limit_h_max 21
_diffrn_reflns_limit_h_min -21
_diffrn_reflns_limit_k_max 26
_diffrn_reflns_limit_k_min -22
_diffrn_reflns_limit_l_max 23
_diffrn_reflns_limit_l_min -22
_diffrn_reflns_number 31094
_diffrn_reflns_reduction_process
;
;
_diffrn_reflns_theta_full 67.68
_diffrn_reflns_theta_max 76.33
_diffrn_reflns_theta_min 3.43
_exptl_absorpt_coefficient_mu 6.518
_exptl_absorpt_correction_T_max 1.00000
_exptl_absorpt_correction_T_min 0.64879
_exptl_absorpt_correction_type multi-scan
_exptl_absorpt_process_details
;
CrysAlisPro, Agilent Technologies,
Version 1.171.37.34 (release 22-05-2014 CrysAlis171 .NET)
(compiled May 22 2014,16:03:01)
Empirical absorption correction using spherical harmonics,
 implemented in SCALE3 ABSPACK scaling algorithm.
;
_exptl_crystal_colour yellow
_exptl_crystal_density_diffrn 1.198
_exptl_crystal_density_method 'Not Measured'
_exptl_crystal_description fragment
_exptl_crystal_F_000 2488
_exptl_crystal_size_max 0.225
_exptl_crystal_size_mid 0.172
_exptl_crystal_size_min 0.120
_refine_diff_density_max 0.889
_refine_diff_density_min -0.531
_refine_diff_density_rms 0.061
_refine_ls_extinction_method none
_refine_ls_goodness_of_fit_ref 1.023
_refine_ls_hydrogen_treatment constr
_refine_ls_matrix_type full
_refine_ls_number_parameters 575
_refine_ls_number_reflns 13339
_refine_ls_number_restraints 6
_refine_ls_restrained_S_all 1.030
_refine_ls_R_factor_all 0.0440
_refine_ls_R_factor_gt 0.0338
_refine_ls_shift/su_max 0.002
_refine_ls_shift/su_mean 0.000
_refine_ls_structure_factor_coef Fsqd
_refine_ls_weighting_details 'W=1/[\S^2^(FO^2^)+(0.0446P)^2^+2.8545P] WHERE P=(FO^2^+2FC^2^)/3'
_refine_ls_weighting_scheme calc
_refine_ls_wR_factor_gt 0.0828
_refine_ls_wR_factor_ref 0.0880
_reflns_number_gt 11300
_reflns_number_total 13339
_reflns_threshold_expression I>2\s(I)
_cod_data_source_file ic6b03127_si_001.cif
_cod_data_source_block om1190
_cod_original_sg_symbol_H-M 'P 21/c'
_cod_database_code 4349381

loop_
_space_group_symop_id
_space_group_symop_operation_xyz
1 x,y,z
2 -x,1/2+y,1/2-z
3 -x,-y,-z
4 x,1/2-y,1/2+z

loop_
_atom_site_aniso_label
_atom_site_aniso_U_11
_atom_site_aniso_U_22
_atom_site_aniso_U_33
_atom_site_aniso_U_23
_atom_site_aniso_U_13
_atom_site_aniso_U_12
Co1 0.0182(2) 0.0185(2) 0.0229(2) 0.0029(1) 0.0048(1) 0.0025(1)
Ga1 0.0252(1) 0.0239(1) 0.0243(1) 0.0060(1) 0.0056(1) 0.0004(1)
Ga2 0.0289(2) 0.0312(2) 0.0222(1) -0.0065(1) 0.0028(1) -0.0055(1)
Co2 0.0162(2) 0.0179(2) 0.0202(2) -0.0002(1) 0.0053(1) -0.0003(1)
Si1 0.0220(3) 0.0172(3) 0.0367(3) 0.0018(2) 0.0077(3) 0.0028(2)
Si2 0.0187(3) 0.0235(3) 0.0466(4) 0.0056(3) 0.0089(3) 0.0034(2)
Si3 0.0198(3) 0.0232(3) 0.0225(3) 0.0016(2) 0.0047(2) -0.0007(2)
Si4 0.0270(3) 0.0415(4) 0.0202(3) -0.0037(3) 0.0030(2) 0.0104(3)
Si5 0.0182(3) 0.0224(3) 0.0260(3) 0.0016(2) 0.0076(2) -0.0004(2)
Si6 0.0261(3) 0.0196(3) 0.0264(3) 0.0000(2) 0.0009(2) 0.0055(2)
Si7 0.0233(3) 0.0194(3) 0.0249(3) -0.0001(2) 0.0066(2) 0.0012(2)
Si8 0.0198(3) 0.0274(3) 0.0260(3) -0.0040(2) 0.0095(2) -0.0010(2)
N1 0.0205(9) 0.0201(9) 0.0345(10) 0.0045(8) 0.0083(8) 0.0035(7)
N2 0.0209(9) 0.0309(10) 0.0236(9) -0.0007(8) 0.0055(7) 0.0048(8)
C1 0.0339(13) 0.0226(12) 0.0635(19) 0.0096(12) 0.0072(13) -0.0026(10)
C2 0.0344(14) 0.0240(13) 0.075(2) 0.0027(14) -0.0147(15) 0.0058(11)
C3 0.075(2) 0.0451(18) 0.069(2) 0.0019(16) 0.045(2) 0.0205(17)
C4 0.0459(18) 0.0423(17) 0.065(2) -0.0047(16) -0.0160(16) 0.0109(14)
C5 0.0392(16) 0.0442(17) 0.104(3) 0.0223(18) 0.0428(19) 0.0078(13)
C6 0.0252(12) 0.0271(13) 0.0586(17) 0.0088(12) 0.0114(12) 0.0095(10)
C7 0.0286(13) 0.0527(17) 0.0324(13) 0.0123(12) 0.0034(11) 0.0059(12)
C8 0.0240(11) 0.0413(14) 0.0323(13) -0.0022(11) 0.0055(10) 0.0058(10)
C9 0.0488(17) 0.0361(15) 0.0594(19) -0.0096(13) 0.0268(15) -0.0141(13)
C10 0.0476(17) 0.0576(19) 0.064(2) 0.0320(16) 0.0362(16) 0.0298(15)
C11 0.055(2) 0.145(4) 0.052(2) -0.061(3) -0.0096(18) 0.035(3)
C12 0.0513(17) 0.0264(13) 0.0458(16) 0.0012(11) 0.0181(13) 0.0057(12)
N3 0.0191(8) 0.0187(9) 0.0242(9) 0.0013(7) 0.0058(7) 0.0004(7)
N4 0.0194(8) 0.0219(9) 0.0230(9) -0.0002(7) 0.0069(7) 0.0018(7)
C23 0.0365(14) 0.0506(17) 0.0375(14) -0.0036(12) 0.0183(12) 0.0049(12)
C24 0.0337(14) 0.0337(14) 0.0634(19) 0.0071(13) 0.0174(13) -0.0077(11)
C25 0.0228(11) 0.0444(15) 0.0339(13) 0.0055(11) 0.0017(10) 0.0038(10)
C26 0.0536(18) 0.0414(16) 0.0328(14) 0.0113(12) 0.0004(13) 0.0030(14)
C27 0.0475(16) 0.0264(13) 0.0471(16) -0.0068(12) 0.0016(13) 0.0087(12)
C28 0.0226(12) 0.0420(15) 0.0499(16) -0.0051(13) 0.0031(11) 0.0118(11)
C29 0.0437(15) 0.0356(14) 0.0517(17) -0.0004(12) 0.0268(14) 0.0108(12)
C30 0.0406(14) 0.0279(13) 0.0443(15) -0.0065(11) 0.0102(12) -0.0079(11)
C31 0.0411(15) 0.0360(14) 0.0369(14) 0.0026(11) -0.0002(12) 0.0105(12)
C32 0.0530(17) 0.0465(17) 0.0421(15) 0.0024(13) 0.0314(14) -0.0015(14)
C33 0.0298(12) 0.0323(13) 0.0378(13) -0.0100(11) 0.0123(11) 0.0004(10)
C34 0.0208(11) 0.0492(16) 0.0501(16) -0.0172(13) 0.0088(11) -0.0009(11)
C13 0.0295(11) 0.0254(11) 0.0202(10) 0.0069(9) 0.0062(9) 0.0047(9)
C14 0.0302(11) 0.0194(10) 0.0185(10) 0.0026(8) 0.0080(9) -0.0003(9)
C15 0.0317(12) 0.0238(11) 0.0285(11) 0.0017(9) 0.0148(10) 0.0013(9)
C16 0.0465(15) 0.0255(12) 0.0260(11) -0.0047(9) 0.0150(11) -0.0040(11)
C17 0.0323(12) 0.0307(12) 0.0193(10) 0.0045(9) 0.0003(9) -0.0045(10)
C18 0.0382(14) 0.0370(14) 0.0389(14) 0.0076(11) 0.0130(12) 0.0155(12)
C19 0.0438(14) 0.0284(12) 0.0285(12) -0.0017(10) 0.0103(11) -0.0088(11)
C20 0.0405(15) 0.0413(16) 0.0578(18) 0.0068(13) 0.0272(14) 0.0077(12)
C21 0.092(3) 0.0375(17) 0.059(2) -0.0216(15) 0.038(2) -0.0103(17)
C22 0.0428(16) 0.0534(18) 0.0358(15) 0.0046(13) -0.0077(12) -0.0104(14)
C35 0.0288(12) 0.0512(14) 0.0222(11) -0.0080(10) -0.0027(9) -0.0079(11)
C36 0.0412(14) 0.0325(14) 0.0294(13) -0.0086(10) -0.0038(11) -0.0099(11)
C37 0.0500(17) 0.0474(17) 0.0260(12) -0.0121(12) 0.0068(12) -0.0062(13)
C38 0.0488(14) 0.0529(17) 0.0185(11) 0.0007(11) 0.0020(10) -0.0135(12)
C39 0.0463(13) 0.0423(13) 0.0248(11) -0.0076(10) -0.0099(10) -0.0070(10)
C40 0.0366(16) 0.094(3) 0.0461(18) -0.0123(18) 0.0079(14) -0.0069(17)
C41 0.064(2) 0.0386(16) 0.0447(17) 0.0031(13) 0.0012(15) -0.0134(15)
C42 0.061(2) 0.076(3) 0.061(2) -0.025(2) 0.0249(19) 0.0002(19)
C43 0.095(3) 0.082(3) 0.0380(17) 0.0010(17) 0.0173(19) -0.045(2)
C44 0.081(3) 0.0451(19) 0.053(2) -0.0020(16) -0.0245(19) 0.0095(18)

loop_
_atom_site_label
_atom_site_type_symbol
_atom_site_thermal_displace_type
_atom_site_fract_x
_atom_site_fract_y
_atom_site_fract_z
_atom_site_occupancy
_atom_site_U_iso_or_equiv
_atom_site_calc_flag
_atom_site_refinement_flags
Co1 Co Uani 0.45846(2) 0.28608(2) 0.23011(2) 1.000 0.0201(1) d .
Ga1 Ga Uani 0.46795(2) 0.34217(2) 0.11427(2) 1.000 0.0248(1) d .
Ga2 Ga Uani 0.11506(2) 0.58666(2) 0.33083(2) 1.000 0.0284(1) d .
Co2 Co Uani 0.04058(2) 0.54223(2) 0.20372(2) 1.000 0.0181(1) d .
Si1 Si Uani 0.43171(4) 0.14378(3) 0.20365(4) 1.000 0.0255(2) d .
Si2 Si Uani 0.28318(4) 0.23083(3) 0.16546(4) 1.000 0.0297(2) d .
Si3 Si Uani 0.62926(4) 0.32566(3) 0.33072(3) 1.000 0.0221(2) d .
Si4 Si Uani 0.46968(4) 0.39072(4) 0.34307(4) 1.000 0.0304(2) d .
Si5 Si Uani -0.11302(4) 0.47312(3) 0.22071(3) 1.000 0.0220(2) d .
Si6 Si Uani 0.05551(4) 0.40722(3) 0.25773(4) 1.000 0.0255(2) d .
Si7 Si Uani 0.01589(4) 0.66760(3) 0.12128(3) 1.000 0.0226(2) d .
Si8 Si Uani 0.13521(4) 0.57054(3) 0.09049(3) 1.000 0.0238(2) d .
N1 N Uani 0.38755(12) 0.21646(9) 0.20247(11) 1.000 0.0250(5) d .
N2 N Uani 0.52328(12) 0.33523(10) 0.30968(11) 1.000 0.0253(5) d .
C1 C Uani 0.36125(17) 0.07844(12) 0.21174(19) 1.000 0.0415(9) d .
C2 C Uani 0.52645(18) 0.13505(13) 0.2852(2) 1.000 0.0509(9) d .
C3 C Uani 0.4621(2) 0.13083(16) 0.1169(2) 1.000 0.0579(11) d .
C4 C Uani 0.2392(2) 0.19199(16) 0.0731(2) 1.000 0.0579(11) d .
C5 C Uani 0.2219(2) 0.20478(16) 0.2292(2) 1.000 0.0578(13) d .
C6 C Uani 0.26357(16) 0.31682(12) 0.14910(18) 1.000 0.0371(8) d .
C7 C Uani 0.67407(17) 0.27948(15) 0.41756(15) 1.000 0.0391(8) d .
C8 C Uani 0.65690(15) 0.28327(13) 0.25371(14) 1.000 0.0331(7) d .
C9 C Uani 0.6889(2) 0.40067(14) 0.34367(19) 1.000 0.0458(10) d .
C10 C Uani 0.3781(2) 0.35648(16) 0.3659(2) 1.000 0.0522(11) d .
C11 C Uani 0.5331(2) 0.4313(3) 0.4293(2) 1.000 0.0893(16) d .
C12 C Uani 0.4287(2) 0.45324(13) 0.27210(17) 1.000 0.0403(9) d .
N3 N Uani -0.01043(11) 0.46815(8) 0.22292(10) 1.000 0.0208(5) d .
N4 N Uani 0.05975(11) 0.59471(9) 0.12962(10) 1.000 0.0213(5) d .
C23 C Uani -0.12348(18) 0.51813(15) 0.30265(16) 1.000 0.0399(9) d .
C24 C Uani -0.16329(18) 0.39484(13) 0.21923(19) 1.000 0.0429(9) d .
C25 C Uani -0.17483(15) 0.51431(14) 0.13474(15) 1.000 0.0351(8) d .
C26 C Uani 0.0556(2) 0.38638(15) 0.35457(16) 1.000 0.0452(9) d .
C27 C Uani 0.0303(2) 0.33567(13) 0.19820(17) 1.000 0.0429(9) d .
C28 C Uani 0.16526(16) 0.42893(14) 0.26320(17) 1.000 0.0397(8) d .
C29 C Uani -0.05011(19) 0.67695(14) 0.18583(17) 1.000 0.0409(9) d .
C30 C Uani 0.09717(18) 0.73029(12) 0.14738(16) 1.000 0.0381(8) d .
C31 C Uani -0.05372(18) 0.68340(14) 0.02541(16) 1.000 0.0404(8) d .
C32 C Uani 0.1381(2) 0.61720(15) 0.00678(17) 1.000 0.0435(9) d .
C33 C Uani 0.11712(16) 0.48694(12) 0.05935(15) 1.000 0.0328(7) d .
C34 C Uani 0.24025(15) 0.57808(15) 0.15984(17) 1.000 0.0404(8) d .
C13 C Uani 0.42154(15) 0.42782(11) 0.04157(12) 1.000 0.0253(6) d .
C14 C Uani 0.50970(14) 0.43046(10) 0.06664(12) 1.000 0.0225(6) d .
C15 C Uani 0.54100(15) 0.37762(11) 0.03678(13) 1.000 0.0267(7) d .
C16 C Uani 0.47167(18) 0.34255(12) -0.00581(14) 1.000 0.0317(7) d .
C17 C Uani 0.39804(16) 0.37369(12) -0.00356(13) 1.000 0.0290(7) d .
C18 C Uani 0.36375(17) 0.47627(13) 0.05683(16) 1.000 0.0377(8) d .
C19 C Uani 0.56118(17) 0.48108(12) 0.11402(14) 1.000 0.0336(7) d .
C20 C Uani 0.63007(18) 0.36255(14) 0.04527(19) 1.000 0.0438(9) d .
C21 C Uani 0.4741(3) 0.28327(15) -0.0482(2) 1.000 0.0594(13) d .
C22 C Uani 0.31022(19) 0.35401(16) -0.04413(17) 1.000 0.0480(9) d .
C35 C Uani 0.24167(16) 0.61905(14) 0.40421(14) 1.000 0.0362(7) d U
C36 C Uani 0.18436(18) 0.66625(13) 0.40295(15) 1.000 0.0373(8) d .
C37 C Uani 0.1237(2) 0.64543(15) 0.43350(15) 1.000 0.0420(9) d .
C38 C Uani 0.14228(19) 0.58409(15) 0.45666(14) 1.000 0.0417(8) d U
C39 C Uani 0.21545(19) 0.56474(14) 0.43878(15) 1.000 0.0421(7) d U
C40 C Uani 0.3177(2) 0.6226(2) 0.3782(2) 1.000 0.0598(13) d .
C41 C Uani 0.1906(2) 0.73242(15) 0.37510(19) 1.000 0.0522(10) d .
C42 C Uani 0.0527(2) 0.6840(2) 0.4448(2) 1.000 0.0645(14) d .
C43 C Uani 0.0950(3) 0.5440(2) 0.4968(2) 1.000 0.0721(15) d .
C44 C Uani 0.2588(3) 0.50383(17) 0.4562(2) 1.000 0.0690(14) d .
H1A H Uiso 0.31110 0.07940 0.16920 1.000 0.0620 c RU
H1B H Uiso 0.34580 0.08310 0.25780 1.000 0.0620 c RU
H1C H Uiso 0.38990 0.03850 0.21240 1.000 0.0620 c RU
H2A H Uiso 0.55370 0.09520 0.28160 1.000 0.0770 c RU
H2B H Uiso 0.51030 0.13590 0.33130 1.000 0.0770 c RU
H2C H Uiso 0.56490 0.16950 0.28550 1.000 0.0770 c RU
H3A H Uiso 0.41220 0.12940 0.07420 1.000 0.0870 c RU
H3B H Uiso 0.49210 0.09120 0.12060 1.000 0.0870 c RU
H3C H Uiso 0.49800 0.16510 0.11040 1.000 0.0870 c RU
H4A H Uiso 0.17940 0.20010 0.05500 1.000 0.0870 c RU
H4B H Uiso 0.24880 0.14690 0.07850 1.000 0.0870 c RU
H4C H Uiso 0.26640 0.20870 0.03760 1.000 0.0870 c RU
H5A H Uiso 0.16280 0.21280 0.20570 1.000 0.0870 c RU
H5B H Uiso 0.24050 0.22800 0.27610 1.000 0.0870 c RU
H5C H Uiso 0.23060 0.16000 0.23910 1.000 0.0870 c RU
H6A H Uiso 0.28670 0.33080 0.10960 1.000 0.0560 c RU
H6B H Uiso 0.29020 0.33980 0.19490 1.000 0.0560 c RU
H6C H Uiso 0.20360 0.32470 0.13420 1.000 0.0560 c RU
H7A H Uiso 0.65130 0.23700 0.41080 1.000 0.0590 c RU
H7B H Uiso 0.65980 0.29960 0.45910 1.000 0.0590 c RU
H7C H Uiso 0.73460 0.27760 0.42830 1.000 0.0590 c RU
H8A H Uiso 0.62200 0.24600 0.24000 1.000 0.0500 c RU
H8B H Uiso 0.71540 0.27080 0.27050 1.000 0.0500 c RU
H8C H Uiso 0.64770 0.31090 0.21050 1.000 0.0500 c RU
H9A H Uiso 0.74690 0.39200 0.34640 1.000 0.0690 c RU
H9B H Uiso 0.68650 0.42080 0.38980 1.000 0.0690 c RU
H9C H Uiso 0.66460 0.42850 0.30160 1.000 0.0690 c RU
H10A H Uiso 0.33910 0.38980 0.36820 1.000 0.0780 c RU
H10B H Uiso 0.39660 0.33530 0.41410 1.000 0.0780 c RU
H10C H Uiso 0.35060 0.32630 0.32740 1.000 0.0780 c RU
H11A H Uiso 0.57670 0.45610 0.41780 1.000 0.1330 c RU
H11B H Uiso 0.55850 0.40010 0.46730 1.000 0.1330 c RU
H11C H Uiso 0.49720 0.45880 0.44800 1.000 0.1330 c RU
H12A H Uiso 0.47500 0.47250 0.25820 1.000 0.0610 c RU
H12B H Uiso 0.40020 0.48510 0.29300 1.000 0.0610 c RU
H12C H Uiso 0.38960 0.43480 0.22800 1.000 0.0610 c RU
H23A H Uiso -0.10530 0.56130 0.29970 1.000 0.0600 c RU
H23B H Uiso -0.08900 0.49880 0.34850 1.000 0.0600 c RU
H23C H Uiso -0.18170 0.51790 0.30280 1.000 0.0600 c RU
H24A H Uiso -0.22110 0.40050 0.21910 1.000 0.0640 c RU
H24B H Uiso -0.13330 0.37100 0.26340 1.000 0.0640 c RU
H24C H Uiso -0.16170 0.37210 0.17450 1.000 0.0640 c RU
H25A H Uiso -0.17710 0.48850 0.09120 1.000 0.0530 c RU
H25B H Uiso -0.14850 0.55440 0.13040 1.000 0.0530 c RU
H25C H Uiso -0.23130 0.52170 0.13760 1.000 0.0530 c RU
H26A H Uiso 0.00000 0.37240 0.35410 1.000 0.0680 c RU
H26B H Uiso 0.07110 0.42310 0.38670 1.000 0.0680 c RU
H26C H Uiso 0.09560 0.35280 0.37350 1.000 0.0680 c RU
H27A H Uiso -0.02550 0.32100 0.19620 1.000 0.0640 c RU
H27B H Uiso 0.07090 0.30290 0.21940 1.000 0.0640 c RU
H27C H Uiso 0.03230 0.34570 0.14790 1.000 0.0640 c RU
H28A H Uiso 0.16820 0.44100 0.21380 1.000 0.0600 c RU
H28B H Uiso 0.20180 0.39310 0.28110 1.000 0.0600 c RU
H28C H Uiso 0.18300 0.46410 0.29750 1.000 0.0600 c RU
H29A H Uiso -0.08230 0.71570 0.17390 1.000 0.0610 c RU
H29B H Uiso -0.01440 0.67870 0.23720 1.000 0.0610 c RU
H29C H Uiso -0.08800 0.64130 0.18000 1.000 0.0610 c RU
H30A H Uiso 0.13410 0.72710 0.11570 1.000 0.0570 c RU
H30B H Uiso 0.12960 0.72510 0.19950 1.000 0.0570 c RU
H30C H Uiso 0.07030 0.77130 0.14060 1.000 0.0570 c RU
H31A H Uiso -0.02090 0.68320 -0.00990 1.000 0.0610 c RU
H31B H Uiso -0.08020 0.72430 0.02440 1.000 0.0610 c RU
H31C H Uiso -0.09650 0.65100 0.01160 1.000 0.0610 c RU
H32A H Uiso 0.18530 0.60370 -0.01000 1.000 0.0650 c RU
H32B H Uiso 0.14390 0.66160 0.01980 1.000 0.0650 c RU
H32C H Uiso 0.08640 0.61060 -0.03320 1.000 0.0650 c RU
H33A H Uiso 0.07420 0.48520 0.01130 1.000 0.0490 c RU
H33B H Uiso 0.09890 0.46300 0.09620 1.000 0.0490 c RU
H33C H Uiso 0.16880 0.46910 0.05430 1.000 0.0490 c RU
H34A H Uiso 0.28310 0.56630 0.13650 1.000 0.0610 c RU
H34B H Uiso 0.24360 0.55050 0.20220 1.000 0.0610 c RU
H34C H Uiso 0.24900 0.62140 0.17710 1.000 0.0610 c RU
H18A H Uiso 0.34210 0.50240 0.01270 1.000 0.0570 c RU
H18B H Uiso 0.39400 0.50240 0.09870 1.000 0.0570 c RU
H18C H Uiso 0.31750 0.45550 0.06910 1.000 0.0570 c RU
H19A H Uiso 0.56390 0.51730 0.08290 1.000 0.0500 c RU
H19B H Uiso 0.61740 0.46540 0.13740 1.000 0.0500 c RU
H19C H Uiso 0.53570 0.49350 0.15260 1.000 0.0500 c RU
H20A H Uiso 0.63970 0.31790 0.05590 1.000 0.0660 c RU
H20B H Uiso 0.66570 0.38700 0.08630 1.000 0.0660 c RU
H20C H Uiso 0.64320 0.37280 -0.00080 1.000 0.0660 c RU
H21A H Uiso 0.45950 0.29250 -0.10150 1.000 0.0890 c RU
H21B H Uiso 0.43420 0.25330 -0.03890 1.000 0.0890 c RU
H21C H Uiso 0.53010 0.26540 -0.03180 1.000 0.0890 c RU
H22A H Uiso 0.29650 0.36760 -0.09610 1.000 0.0720 c RU
H22B H Uiso 0.27160 0.37330 -0.02040 1.000 0.0720 c RU
H22C H Uiso 0.30570 0.30840 -0.04220 1.000 0.0720 c RU
H40A H Uiso 0.30570 0.64760 0.33270 1.000 0.0900 c RU
H40B H Uiso 0.33430 0.58040 0.36810 1.000 0.0900 c RU
H40C H Uiso 0.36300 0.64210 0.41690 1.000 0.0900 c RU
H41A H Uiso 0.22820 0.73270 0.34380 1.000 0.0780 c RU
H41B H Uiso 0.21230 0.76040 0.41760 1.000 0.0780 c RU
H41C H Uiso 0.13550 0.74670 0.34600 1.000 0.0780 c RU
H42A H Uiso 0.03070 0.71130 0.40170 1.000 0.0970 c RU
H42B H Uiso 0.07290 0.70950 0.48970 1.000 0.0970 c RU
H42C H Uiso 0.00860 0.65610 0.45020 1.000 0.0970 c RU
H43A H Uiso 0.03700 0.54050 0.46650 1.000 0.1080 c RU
H43B H Uiso 0.09750 0.56310 0.54470 1.000 0.1080 c RU
H43C H Uiso 0.12000 0.50230 0.50500 1.000 0.1080 c RU
H44A H Uiso 0.21800 0.46990 0.44350 1.000 0.1040 c RU
H44B H Uiso 0.28850 0.50200 0.50940 1.000 0.1040 c RU
H44C H Uiso 0.29840 0.49930 0.42730 1.000 0.1040 c RU

loop_
_atom_type_symbol
_atom_type_description
_atom_type_scat_dispersion_real
_atom_type_scat_dispersion_imag
_atom_type_scat_source
C C 0.0181 0.0091 ' International Tables Vol C Tables 4.2.6.8 and 6.1.1.4'
H H 0.0000 0.0000 ' International Tables Vol C Tables 4.2.6.8 and 6.1.1.4'
Co Co -2.3653 3.6143 ' International Tables Vol C Tables 4.2.6.8 and 6.1.1.4'
Ga Ga -1.2846 0.7763 ' International Tables Vol C Tables 4.2.6.8 and 6.1.1.4'
N N 0.0311 0.0180 ' International Tables Vol C Tables 4.2.6.8 and 6.1.1.4'
Si Si 0.2541 0.3302 ' International Tables Vol C Tables 4.2.6.8 and 6.1.1.4'

loop_
_geom_angle_atom_site_label_1
_geom_angle_atom_site_label_2
_geom_angle_atom_site_label_3
_geom_angle
_geom_angle_publ_flag
Si1 Co1 Si2 58.76(2) yes
Si1 Co1 Si3 115.93(2) yes
Si1 Co1 Si4 144.03(2) yes
Si1 Co1 N1 29.28(6) yes
Si1 Co1 N2 134.15(7) yes
Si2 Co1 Si3 165.46(2) yes
Si2 Co1 Si4 114.50(2) yes
Si2 Co1 N1 29.68(6) yes
Si2 Co1 N2 142.24(7) yes
Si3 Co1 Si4 60.70(2) yes
Si3 Co1 N1 142.50(6) yes
Si3 Co1 N2 30.39(7) yes
Si4 Co1 N1 132.67(7) yes
Si4 Co1 N2 30.49(7) yes
N1 Co1 N2 146.10(9) yes
C14 Ga1 C15 36.39(8) yes
C14 Ga1 C16 60.58(9) yes
C14 Ga1 C17 60.47(9) yes
C15 Ga1 C16 36.28(10) yes
C15 Ga1 C17 60.42(9) yes
C16 Ga1 C17 36.20(10) yes
C13 Ga1 C15 60.46(9) yes
C13 Ga1 C16 60.45(9) yes
C13 Ga1 C14 36.22(9) yes
C13 Ga1 C17 36.26(9) yes
C35 Ga2 C39 37.34(11) yes
C36 Ga2 C37 35.37(11) yes
C38 Ga2 C39 36.53(11) yes
Si5 Co2 N4 133.76(6) yes
Si6 Co2 Si7 169.65(2) yes
C36 Ga2 C38 59.02(11) yes
C36 Ga2 C39 60.33(10) yes
C37 Ga2 C38 35.58(11) yes
C37 Ga2 C39 60.65(11) yes
Si7 Co2 N3 146.07(6) yes
C35 Ga2 C36 35.55(11) yes
C35 Ga2 C37 60.03(11) yes
C35 Ga2 C38 60.56(11) yes
N3 Co2 N4 145.62(8) yes
Si5 Co2 Si6 59.98(2) yes
Si5 Co2 Si7 118.63(2) yes
Si5 Co2 Si8 142.08(2) yes
Si5 Co2 N3 29.88(6) yes
Si6 Co2 N4 142.57(6) yes
Si7 Co2 Si8 59.84(2) yes
Si7 Co2 N4 29.98(6) yes
Si8 Co2 N3 130.96(6) yes
Si8 Co2 N4 30.24(6) yes
Si6 Co2 Si8 114.16(2) yes
Si6 Co2 N3 30.46(6) yes
N1 Si1 C1 113.33(12) yes
Co1 Si1 C3 102.86(11) yes
C1 Si1 C3 107.54(15) yes
C2 Si1 C3 108.47(15) yes
N1 Si1 C2 111.24(12) yes
Co1 Si1 C2 85.25(9) yes
C1 Si1 C2 105.55(14) yes
N1 Si1 C3 110.47(13) yes
Co1 Si1 C1 142.10(10) yes
Co1 Si1 N1 32.39(7) yes
N1 Si2 C6 110.60(12) yes
C4 Si2 C5 108.52(16) yes
Co1 Si2 C5 120.14(11) yes
Co1 Si2 N1 32.90(7) yes
N1 Si2 C5 111.97(13) yes
N1 Si2 C4 112.22(13) yes
Co1 Si2 C4 127.70(11) yes
Co1 Si2 C6 77.94(9) yes
C5 Si2 C6 107.00(14) yes
C4 Si2 C6 106.24(15) yes
Co1 Si3 C9 133.51(11) yes
Co1 Si3 C8 77.78(8) yes
C8 Si3 C9 105.75(14) yes
Co1 Si3 C7 117.44(10) yes
C7 Si3 C9 105.96(14) yes
N2 Si3 C9 114.08(13) yes
Co1 Si3 N2 33.79(7) yes
C7 Si3 C8 106.89(13) yes
N2 Si3 C8 110.60(11) yes
N2 Si3 C7 113.04(12) yes
N2 Si4 C12 110.94(12) yes
Co1 Si4 C10 89.05(11) yes
C11 Si4 C12 106.5(2) yes
Co1 Si4 N2 34.04(7) yes
N2 Si4 C11 114.16(16) yes
N2 Si4 C10 111.65(14) yes
C10 Si4 C12 106.66(16) yes
Co1 Si4 C11 147.73(15) yes
Co1 Si4 C12 95.33(9) yes
C10 Si4 C11 106.48(16) yes
C23 Si5 C25 107.93(13) yes
C24 Si5 C25 105.88(14) yes
C23 Si5 C24 108.86(14) yes
N3 Si5 C23 110.28(12) yes
N3 Si5 C24 113.02(12) yes
N3 Si5 C25 110.67(11) yes
Co2 Si5 C25 87.51(9) yes
Co2 Si5 N3 33.19(6) yes
Co2 Si5 C24 144.93(10) yes
Co2 Si5 C23 96.94(10) yes
N3 Si6 C27 112.65(12) yes
N3 Si6 C26 111.71(12) yes
C27 Si6 C28 106.49(14) yes
Co2 Si6 C26 121.73(10) yes
Co2 Si6 C28 76.60(9) yes
Co2 Si6 N3 33.92(6) yes
C26 Si6 C27 108.81(14) yes
Co2 Si6 C27 126.44(10) yes
C26 Si6 C28 106.39(14) yes
N3 Si6 C28 110.47(12) yes
Co2 Si7 C31 126.83(10) yes
C29 Si7 C31 106.31(14) yes
Co2 Si7 C29 77.61(9) yes
C29 Si7 C30 106.10(13) yes
Co2 Si7 C30 120.80(9) yes
Co2 Si7 N4 33.42(6) yes
N4 Si7 C31 112.63(11) yes
C30 Si7 C31 109.09(13) yes
N4 Si7 C29 110.95(12) yes
N4 Si7 C30 111.43(11) yes
C33 Si8 C34 109.48(13) yes
Co2 Si8 C34 96.24(9) yes
N4 Si8 C34 109.89(11) yes
C32 Si8 C33 106.66(13) yes
C32 Si8 C34 106.80(14) yes
Co2 Si8 C32 146.37(11) yes
N4 Si8 C32 113.60(13) yes
N4 Si8 C33 110.27(11) yes
Co2 Si8 C33 87.62(9) yes
Co2 Si8 N4 33.55(6) yes
Co1 N1 Si1 118.34(12) yes
Si1 N1 Si2 123.61(12) yes
Co1 N1 Si2 117.43(11) yes
Si3 N2 Si4 128.08(13) yes
Co1 N2 Si3 115.82(11) yes
Co1 N2 Si4 115.47(12) yes
Si1 C1 H1A 110.00 no
Si1 C1 H1C 109.00 no
Si1 C1 H1B 109.00 no
H1A C1 H1B 109.00 no
H1A C1 H1C 109.00 no
H1B C1 H1C 109.00 no
Si1 C2 H2A 110.00 no
Si1 C2 H2B 109.00 no
Si1 C2 H2C 109.00 no
H2B C2 H2C 109.00 no
H2A C2 H2B 109.00 no
H2A C2 H2C 110.00 no
Si1 C3 H3B 109.00 no
H3A C3 H3B 109.00 no
Co2 N3 Si5 116.93(10) yes
Co2 N3 Si6 115.63(11) yes
Si1 C3 H3A 110.00 no
Si1 C3 H3C 109.00 no
H3B C3 H3C 109.00 no
H3A C3 H3C 110.00 no
Si5 N3 Si6 126.21(11) yes
H4A C4 H4C 110.00 no
Co2 N4 Si8 116.20(11) yes
Si7 N4 Si8 125.87(12) yes
Si2 C4 H4B 109.00 no
H4B C4 H4C 110.00 no
Co2 N4 Si7 116.60(10) yes
Si2 C4 H4A 109.00 no
Si2 C4 H4C 109.00 no
H4A C4 H4B 109.00 no
H5A C5 H5B 110.00 no
H5A C5 H5C 109.00 no
Si2 C5 H5C 109.00 no
Si2 C5 H5A 109.00 no
H5B C5 H5C 110.00 no
Si2 C5 H5B 109.00 no
H6A C6 H6B 109.00 no
Si2 C6 H6C 109.00 no
Si2 C6 H6B 110.00 no
H6B C6 H6C 110.00 no
H6A C6 H6C 109.00 no
Si2 C6 H6A 109.00 no
H7A C7 H7B 109.00 no
H7A C7 H7C 109.00 no
Si3 C7 H7B 109.00 no
Si3 C7 H7C 109.00 no
Si3 C7 H7A 109.00 no
H7B C7 H7C 110.00 no
H8A C8 H8B 109.00 no
H8A C8 H8C 110.00 no
H8B C8 H8C 109.00 no
Si3 C8 H8C 109.00 no
Si3 C8 H8A 109.00 no
Si3 C8 H8B 109.00 no
H9B C9 H9C 109.00 no
H9A C9 H9C 109.00 no
Si3 C9 H9A 109.00 no
Si3 C9 H9B 110.00 no
Si3 C9 H9C 110.00 no
H9A C9 H9B 109.00 no
H10A C10 H10C 110.00 no
Si4 C10 H10A 109.00 no
H10B C10 H10C 109.00 no
H10A C10 H10B 109.00 no
Si4 C10 H10B 109.00 no
Si4 C10 H10C 109.00 no
Si4 C11 H11A 110.00 no
H11A C11 H11C 109.00 no
Si4 C11 H11B 109.00 no
Si4 C11 H11C 109.00 no
H11A C11 H11B 110.00 no
H11B C11 H11C 109.00 no
H12B C12 H12C 109.00 no
H12A C12 H12C 109.00 no
Si4 C12 H12B 109.00 no
H12A C12 H12B 109.00 no
Si4 C12 H12A 109.00 no
Si4 C12 H12C 109.00 no
Si5 C23 H23B 110.00 no
Si5 C23 H23A 110.00 no
Si5 C23 H23C 109.00 no
H23A C23 H23B 109.00 no
H23B C23 H23C 109.00 no
H23A C23 H23C 109.00 no
Si5 C24 H24B 110.00 no
Si5 C24 H24C 109.00 no
Si5 C24 H24A 109.00 no
H24B C24 H24C 109.00 no
H24A C24 H24B 109.00 no
H24A C24 H24C 110.00 no
Si5 C25 H25A 109.00 no
Si5 C25 H25B 109.00 no
Si5 C25 H25C 109.00 no
H25B C25 H25C 109.00 no
H25A C25 H25C 110.00 no
H25A C25 H25B 109.00 no
H26B C26 H26C 109.00 no
Si6 C26 H26C 110.00 no
H26A C26 H26B 109.00 no
Si6 C26 H26B 109.00 no
Si6 C26 H26A 109.00 no
H26A C26 H26C 109.00 no
Si6 C27 H27C 109.00 no
H27A C27 H27B 109.00 no
Si6 C27 H27B 109.00 no
H27A C27 H27C 110.00 no
H27B C27 H27C 110.00 no
Si6 C27 H27A 109.00 no
Si6 C28 H28B 110.00 no
Si6 C28 H28C 109.00 no
Si6 C28 H28A 109.00 no
H28A C28 H28C 109.00 no
H28A C28 H28B 109.00 no
H28B C28 H28C 110.00 no
Si7 C29 H29C 109.00 no
H29A C29 H29B 109.00 no
H29A C29 H29C 110.00 no
Si7 C29 H29A 109.00 no
Si7 C29 H29B 109.00 no
H29B C29 H29C 109.00 no
H30A C30 H30B 109.00 no
H30B C30 H30C 110.00 no
Si7 C30 H30C 109.00 no
H30A C30 H30C 109.00 no
Si7 C30 H30B 109.00 no
Si7 C30 H30A 109.00 no
Si7 C31 H31A 109.00 no
H31A C31 H31C 109.00 no
H31A C31 H31B 109.00 no
Si7 C31 H31B 109.00 no
H31B C31 H31C 109.00 no
Si7 C31 H31C 109.00 no
Si8 C32 H32A 110.00 no
Si8 C32 H32B 109.00 no
H32A C32 H32C 109.00 no
Si8 C32 H32C 109.00 no
H32B C32 H32C 109.00 no
H32A C32 H32B 110.00 no
Si8 C33 H33C 109.00 no
H33A C33 H33B 110.00 no
H33A C33 H33C 109.00 no
Si8 C33 H33B 109.00 no
H33B C33 H33C 109.00 no
Si8 C33 H33A 109.00 no
H34B C34 H34C 109.00 no
H34A C34 H34B 109.00 no
H34A C34 H34C 109.00 no
Si8 C34 H34A 110.00 no
Si8 C34 H34B 110.00 no
Si8 C34 H34C 109.00 no
Ga1 C13 C14 72.00(13) yes
Ga1 C13 C17 71.99(14) yes
Ga1 C13 C18 124.50(17) yes
C14 C13 C17 108.2(2) no
C17 C13 C18 126.3(2) no
C14 C13 C18 125.4(2) no
C13 C14 C15 107.8(2) no
C13 C14 C19 126.2(2) no
Ga1 C14 C19 123.50(16) yes
Ga1 C14 C15 71.94(13) yes
Ga1 C14 C13 71.79(13) yes
C15 C14 C19 126.0(2) no
Ga1 C15 C14 71.67(14) yes
Ga1 C15 C16 71.31(15) yes
C14 C15 C20 126.9(2) no
C16 C15 C20 125.4(2) no
Ga1 C15 C20 124.51(18) yes
C14 C15 C16 107.7(2) no
Ga1 C16 C21 122.3(2) yes
Ga1 C16 C15 72.40(14) yes
Ga1 C16 C17 72.32(15) yes
C17 C16 C21 124.8(3) no
C15 C16 C17 108.4(2) no
C15 C16 C21 126.8(3) no
Ga1 C17 C16 71.48(14) yes
C13 C17 C22 126.1(3) no
Ga1 C17 C22 123.96(19) yes
C13 C17 C16 107.9(2) no
Ga1 C17 C13 71.75(13) yes
C16 C17 C22 126.0(2) no
C13 C18 H18B 109.00 no
C13 C18 H18C 109.00 no
C13 C18 H18A 110.00 no
H18A C18 H18C 109.00 no
H18B C18 H18C 109.00 no
H18A C18 H18B 109.00 no
H19A C19 H19B 109.00 no
H19A C19 H19C 109.00 no
H19B C19 H19C 109.00 no
C14 C19 H19A 110.00 no
C14 C19 H19B 109.00 no
C14 C19 H19C 109.00 no
C15 C20 H20A 109.00 no
C15 C20 H20B 110.00 no
C15 C20 H20C 109.00 no
H20B C20 H20C 109.00 no
H20A C20 H20B 109.00 no
H20A C20 H20C 109.00 no
C16 C21 H21A 110.00 no
H21A C21 H21B 109.00 no
C16 C21 H21B 109.00 no
C16 C21 H21C 110.00 no
H21B C21 H21C 110.00 no
H21A C21 H21C 109.00 no
C17 C22 H22C 109.00 no
C17 C22 H22B 109.00 no
H22B C22 H22C 110.00 no
H22A C22 H22B 109.00 no
H22A C22 H22C 109.00 no
C17 C22 H22A 109.00 no
Ga2 C35 C36 71.95(16) yes
Ga2 C35 C39 71.22(16) yes
Ga2 C35 C40 123.6(2) yes
C36 C35 C39 106.7(2) no
C36 C35 C40 127.6(3) no
C39 C35 C40 125.6(3) no
Ga2 C36 C35 72.51(16) yes
Ga2 C36 C37 72.18(17) yes
Ga2 C36 C41 124.4(2) yes
C35 C36 C37 110.5(3) no
C35 C36 C41 124.3(3) no
C37 C36 C41 125.1(3) no
Ga2 C37 C36 72.45(17) yes
Ga2 C37 C38 72.33(17) yes
Ga2 C37 C42 124.2(2) yes
C36 C37 C38 108.0(3) no
C36 C37 C42 126.1(3) no
C38 C37 C42 125.8(3) no
Ga2 C38 C37 72.09(16) yes
Ga2 C38 C39 71.91(15) yes
Ga2 C38 C43 123.8(2) yes
C37 C38 C39 109.3(3) no
C37 C38 C43 126.1(3) no
C39 C38 C43 124.5(3) no
Ga2 C39 C35 71.44(15) yes
Ga2 C39 C38 71.56(16) yes
Ga2 C39 C44 124.5(2) yes
C35 C39 C38 105.4(3) no
C35 C39 C44 127.2(3) no
C38 C39 C44 127.2(3) no
C35 C40 H40A 110.00 no
C35 C40 H40B 110.00 no
C35 C40 H40C 109.00 no
H40A C40 H40B 109.00 no
H40A C40 H40C 110.00 no
H40B C40 H40C 109.00 no
C36 C41 H41A 109.00 no
C36 C41 H41B 110.00 no
C36 C41 H41C 109.00 no
H41A C41 H41B 109.00 no
H41A C41 H41C 109.00 no
H41B C41 H41C 109.00 no
C37 C42 H42A 109.00 no
C37 C42 H42B 109.00 no
C37 C42 H42C 109.00 no
H42A C42 H42B 109.00 no
H42A C42 H42C 109.00 no
H42B C42 H42C 110.00 no
C38 C43 H43A 109.00 no
C38 C43 H43B 110.00 no
C38 C43 H43C 109.00 no
H43A C43 H43B 110.00 no
H43A C43 H43C 109.00 no
H43B C43 H43C 110.00 no
C39 C44 H44A 109.00 no
C39 C44 H44B 109.00 no
C39 C44 H44C 110.00 no
H44A C44 H44B 109.00 no
H44A C44 H44C 109.00 no
H44B C44 H44C 110.00 no

loop_
_geom_bond_atom_site_label_1
_geom_bond_atom_site_label_2
_geom_bond_distance
_geom_bond_publ_flag
Co1 Si1 3.0987(8) yes
Co1 Si2 3.0814(8) yes
Co1 Si3 3.0662(7) yes
Co1 Si4 3.0553(9) yes
Co1 N1 1.886(2) yes
Co1 N2 1.894(2) yes
Ga1 C15 2.292(3) yes
Ga1 C13 2.285(2) yes
Ga1 C14 2.288(2) yes
Ga1 C16 2.277(3) yes
Ga1 C17 2.288(2) yes
Ga2 C37 2.274(3) yes
Co2 Si5 3.0743(8) yes
Co2 Si6 3.0499(8) yes
Co2 Si7 3.0671(7) yes
Co2 Si8 3.0670(7) yes
Co2 N3 1.8875(18) yes
Co2 N4 1.8893(19) yes
Ga2 C39 2.281(3) yes
Ga2 C35 2.284(3) yes
Ga2 C36 2.277(3) yes
Ga2 C38 2.277(3) yes
Si1 C3 1.867(4) yes
Si1 C1 1.868(3) yes
Si1 N1 1.722(2) yes
Si1 C2 1.873(4) yes
Si2 C4 1.874(4) yes
Si2 C5 1.879(4) yes
Si2 N1 1.719(2) yes
Si2 C6 1.880(3) yes
Si3 N2 1.723(2) yes
Si3 C7 1.870(3) yes
Si3 C9 1.872(3) yes
Si3 C8 1.878(3) yes
Si4 C12 1.875(3) yes
Si4 C10 1.866(4) yes
Si4 N2 1.717(2) yes
Si4 C11 1.876(4) yes
Si5 C24 1.874(3) yes
Si5 C25 1.870(3) yes
Si5 C23 1.869(3) yes
Si5 N3 1.718(2) yes
Si6 N3 1.7146(19) yes
Si6 C26 1.875(3) yes
Si6 C28 1.878(3) yes
Si6 C27 1.872(3) yes
Si7 C30 1.877(3) yes
Si7 C31 1.874(3) yes
Si7 C29 1.879(3) yes
Si7 N4 1.714(2) yes
Si8 C32 1.877(3) yes
Si8 C33 1.880(3) yes
Si8 N4 1.722(2) yes
Si8 C34 1.874(3) yes
C1 H1B 0.9800 no
C1 H1A 0.9800 no
C1 H1C 0.9800 no
C2 H2C 0.9800 no
C2 H2B 0.9800 no
C2 H2A 0.9800 no
C3 H3B 0.9800 no
C3 H3C 0.9800 no
C3 H3A 0.9800 no
C4 H4C 0.9800 no
C4 H4B 0.9800 no
C4 H4A 0.9800 no
C5 H5B 0.9800 no
C5 H5A 0.9800 no
C5 H5C 0.9800 no
C6 H6A 0.9800 no
C6 H6C 0.9800 no
C6 H6B 0.9800 no
C7 H7C 0.9800 no
C7 H7A 0.9800 no
C7 H7B 0.9800 no
C8 H8B 0.9800 no
C8 H8C 0.9800 no
C8 H8A 0.9800 no
C9 H9C 0.9800 no
C9 H9B 0.9800 no
C9 H9A 0.9800 no
C10 H10C 0.9800 no
C10 H10B 0.9800 no
C10 H10A 0.9800 no
C11 H11C 0.9800 no
C11 H11A 0.9800 no
C11 H11B 0.9800 no
C12 H12C 0.9800 no
C12 H12B 0.9800 no
C12 H12A 0.9800 no
C23 H23C 0.9800 no
C23 H23A 0.9800 no
C23 H23B 0.9800 no
C24 H24C 0.9800 no
C24 H24B 0.9800 no
C24 H24A 0.9800 no
C25 H25C 0.9800 no
C25 H25A 0.9800 no
C25 H25B 0.9800 no
C26 H26A 0.9800 no
C26 H26B 0.9800 no
C26 H26C 0.9800 no
C27 H27A 0.9800 no
C27 H27B 0.9800 no
C27 H27C 0.9800 no
C28 H28A 0.9800 no
C28 H28B 0.9800 no
C28 H28C 0.9800 no
C29 H29B 0.9800 no
C29 H29A 0.9800 no
C29 H29C 0.9800 no
C30 H30C 0.9800 no
C30 H30A 0.9800 no
C30 H30B 0.9800 no
C31 H31B 0.9800 no
C31 H31A 0.9800 no
C31 H31C 0.9800 no
C32 H32A 0.9800 no
C32 H32B 0.9800 no
C32 H32C 0.9800 no
C33 H33A 0.9800 no
C33 H33B 0.9800 no
C33 H33C 0.9800 no
C34 H34B 0.9800 no
C34 H34C 0.9800 no
C34 H34A 0.9800 no
C13 C17 1.423(3) no
C13 C18 1.505(4) no
C13 C14 1.421(4) no
C14 C19 1.507(3) no
C14 C15 1.430(3) no
C15 C16 1.423(4) no
C15 C20 1.496(4) no
C16 C21 1.506(4) no
C16 C17 1.418(4) no
C17 C22 1.513(4) no
C18 H18A 0.9800 no
C18 H18B 0.9800 no
C18 H18C 0.9800 no
C19 H19C 0.9800 no
C19 H19B 0.9800 no
C19 H19A 0.9800 no
C20 H20B 0.9800 no
C20 H20A 0.9800 no
C20 H20C 0.9800 no
C21 H21A 0.9800 no
C21 H21B 0.9800 no
C21 H21C 0.9800 no
C22 H22B 0.9800 no
C22 H22C 0.9800 no
C22 H22A 0.9800 no
C35 C36 1.392(4) no
C35 C39 1.462(4) no
C35 C40 1.498(5) no
C36 C37 1.383(5) no
C36 C41 1.525(4) no
C37 C38 1.390(4) no
C37 C42 1.517(5) no
C38 C39 1.429(5) no
C38 C43 1.513(6) no
C39 C44 1.484(5) no
C40 H40A 0.9800 no
C40 H40B 0.9800 no
C40 H40C 0.9800 no
C41 H41A 0.9800 no
C41 H41B 0.9800 no
C41 H41C 0.9800 no
C42 H42A 0.9800 no
C42 H42B 0.9800 no
C42 H42C 0.9800 no
C43 H43A 0.9800 no
C43 H43B 0.9800 no
C43 H43C 0.9800 no
C44 H44A 0.9800 no
C44 H44B 0.9800 no
C44 H44C 0.9800 no

loop_
_geom_torsion_atom_site_label_1
_geom_torsion_atom_site_label_2
_geom_torsion_atom_site_label_3
_geom_torsion_atom_site_label_4
_geom_torsion
_geom_torsion_publ_flag
Si2 Co1 Si1 N1 -5.07(13) no
Si3 Co1 Si1 N1 159.50(13) no
Si4 Co1 Si1 N1 84.36(13) no
N2 Co1 Si1 N1 129.35(16) no
Si2 Co1 Si1 C1 -39.80(18) no
Si3 Co1 Si1 C1 124.76(18) no
Si4 Co1 Si1 C1 49.62(18) no
N1 Co1 Si1 C1 -34.7(2) no
N2 Co1 Si1 C1 94.6(2) no
Si2 Co1 Si1 C2 -149.14(11) no
Si3 Co1 Si1 C2 15.43(11) no
Si4 Co1 Si1 C2 -59.71(11) no
N1 Co1 Si1 C2 -144.07(17) no
N2 Co1 Si1 C2 -14.72(14) no
Si2 Co1 Si1 C3 102.98(12) no
Si3 Co1 Si1 C3 -92.45(12) no
Si4 Co1 Si1 C3 -167.59(12) no
N1 Co1 Si1 C3 108.05(17) no
N2 Co1 Si1 C3 -122.60(15) no
C16 Ga1 C17 C22 121.5(3) no
N2 Co1 Si4 C11 -12.8(3) no
Si1 Co1 Si4 C12 -149.98(11) no
Si2 Co1 Si4 C12 -79.99(11) no
Si3 Co1 Si4 C12 115.41(11) no
N1 Co1 Si4 C12 -108.53(14) no
N2 Co1 Si4 C12 120.21(17) no
Si1 Co1 Si2 N1 5.01(12) no
Si4 Co1 Si2 N1 -134.80(13) no
N2 Co1 Si2 N1 -118.17(17) no
Si1 Co1 Si2 C4 -66.66(14) no
Si4 Co1 Si2 C4 153.54(14) no
N1 Co1 Si2 C4 -71.67(19) no
N2 Co1 Si2 C4 170.17(17) no
Si1 Co1 Si2 C5 89.22(13) no
Si4 Co1 Si2 C5 -50.59(13) no
N1 Co1 Si2 C5 84.21(18) no
N2 Co1 Si2 C5 -33.96(17) no
Si1 Co1 Si2 C6 -167.98(10) no
Si4 Co1 Si2 C6 52.22(10) no
N1 Co1 Si2 C6 -172.98(16) no
N2 Co1 Si2 C6 68.85(15) no
Si1 Co1 N2 Si3 63.23(15) no
Si2 Co1 N2 Si3 157.41(6) no
Si4 Co1 N2 Si3 -171.7(2) no
N1 Co1 N2 Si3 105.92(17) no
Si1 Co1 N2 Si4 -125.07(10) no
Si2 Co1 N2 Si4 -30.88(19) no
Si3 Co1 N2 Si4 171.7(2) no
Si1 Co1 Si3 N2 -134.57(13) no
Si4 Co1 Si3 N2 4.82(13) no
N1 Co1 Si3 N2 -118.23(16) no
Si1 Co1 Si3 C7 -43.60(11) no
Si4 Co1 Si3 C7 95.79(11) no
N1 Co1 Si3 C7 -27.25(15) no
N2 Co1 Si3 C7 90.98(17) no
Si1 Co1 Si3 C8 59.26(9) no
Si4 Co1 Si3 C8 -161.35(9) no
N1 Co1 Si3 C8 75.60(14) no
N2 Co1 Si3 C8 -166.17(15) no
Si1 Co1 Si3 C9 159.47(15) no
Si4 Co1 Si3 C9 -61.15(15) no
N1 Co1 Si3 C9 175.81(18) no
N2 Co1 Si3 C9 -65.96(19) no
C17 Ga1 C15 C20 -158.0(2) no
C13 Ga1 C16 C15 79.31(15) no
C13 Ga1 C16 C17 -37.36(15) no
C13 Ga1 C16 C21 -157.8(3) no
C14 Ga1 C16 C15 37.47(14) no
C14 Ga1 C16 C17 -79.19(16) no
C14 Ga1 C16 C21 160.4(3) no
Si1 Co1 Si4 N2 89.81(13) no
Si2 Co1 Si4 N2 159.79(13) no
Si3 Co1 Si4 N2 -4.80(13) no
N1 Co1 Si4 N2 131.25(15) no
Si1 Co1 Si4 C10 -43.33(12) no
Si2 Co1 Si4 C10 26.65(11) no
Si3 Co1 Si4 C10 -137.94(11) no
N1 Co1 Si4 C10 -1.89(14) no
N2 Co1 Si4 C10 -133.14(17) no
Si1 Co1 Si4 C11 77.0(3) no
Si2 Co1 Si4 C11 147.0(3) no
Si3 Co1 Si4 C11 -17.6(3) no
N1 Co1 Si4 C11 118.5(3) no
C17 Ga1 C14 C13 37.33(13) no
C17 Ga1 C14 C15 -79.18(15) no
C17 Ga1 C14 C19 159.2(2) no
C13 Ga1 C15 C14 37.42(13) no
C13 Ga1 C15 C16 -79.28(16) no
C13 Ga1 C15 C20 160.1(2) no
C14 Ga1 C15 C16 -116.7(2) no
C14 Ga1 C15 C20 122.7(3) no
C16 Ga1 C15 C14 116.7(2) no
C16 Ga1 C15 C20 -120.6(3) no
C17 Ga1 C15 C14 79.34(15) no
C17 Ga1 C15 C16 -37.36(15) no
C15 Ga1 C14 C13 116.51(19) no
Si2 Co1 N1 Si1 171.2(2) no
Si3 Co1 N1 Si1 -31.16(19) no
Si4 Co1 N1 Si1 -127.36(10) no
N2 Co1 N1 Si1 -84.2(2) no
Si1 Co1 N1 Si2 -171.2(2) no
Si3 Co1 N1 Si2 157.62(6) no
Si4 Co1 N1 Si2 61.42(15) no
N2 Co1 N1 Si2 104.57(17) no
C16 Ga1 C13 C17 37.30(16) no
C16 Ga1 C13 C18 159.4(2) no
C17 Ga1 C13 C14 -116.8(2) no
C17 Ga1 C13 C18 122.1(3) no
C13 Ga1 C14 C15 -116.51(19) no
C13 Ga1 C14 C19 121.8(3) no
C14 Ga1 C17 C16 79.52(16) no
N1 Co1 N2 Si4 -82.4(2) no
C16 Ga1 C14 C15 -37.37(15) no
C16 Ga1 C14 C19 -159.0(2) no
C16 Ga1 C17 C13 -116.8(2) no
C14 Ga1 C13 C17 116.8(2) no
C14 Ga1 C13 C18 -121.0(3) no
C15 Ga1 C13 C14 -37.60(13) no
C15 Ga1 C16 C17 -116.7(2) no
C15 Ga1 C16 C21 122.9(4) no
C17 Ga1 C16 C15 116.7(2) no
C17 Ga1 C16 C21 -120.4(4) no
C13 Ga1 C17 C16 116.8(2) no
C13 Ga1 C17 C22 -121.7(3) no
C14 Ga1 C17 C13 -37.29(14) no
C15 Ga1 C17 C16 37.45(15) no
C14 Ga1 C17 C22 -159.0(3) no
C15 Ga1 C17 C13 -79.36(16) no
C15 Ga1 C13 C17 79.24(16) no
C15 Ga1 C17 C22 158.9(3) no
C16 Ga1 C14 C13 79.15(15) no
C15 Ga1 C14 C19 -121.7(3) no
C15 Ga1 C13 C18 -158.6(2) no
C16 Ga1 C13 C14 -79.54(15) no
C37 Ga2 C38 C39 -118.1(3) no
Si8 Co2 Si6 C28 46.00(10) no
N3 Co2 Si6 C28 176.87(15) no
Si5 Co2 Si6 C28 -176.32(10) no
C36 Ga2 C38 C37 37.31(19) no
C36 Ga2 C38 C39 -80.82(19) no
C36 Ga2 C38 C43 159.2(3) no
C37 Ga2 C35 C40 -159.4(3) no
C38 Ga2 C35 C36 -76.89(18) no
C38 Ga2 C35 C39 38.62(17) no
C35 Ga2 C38 C43 -159.4(3) no
N4 Co2 Si6 C27 -41.09(17) no
Si8 Co2 Si6 C27 -54.77(14) no
Si8 Co2 N3 Si5 -125.89(8) no
N4 Co2 N3 Si5 -85.11(17) no
N4 Co2 Si6 C28 59.67(14) no
C35 Ga2 C38 C37 78.6(2) no
C35 Ga2 C38 C39 -39.49(17) no
N4 Co2 N3 Si6 106.78(15) no
Si5 Co2 N4 Si7 70.59(13) no
Si6 Co2 N4 Si7 166.98(5) no
Si8 Co2 N4 Si7 -167.7(2) no
N3 Co2 N4 Si7 114.00(15) no
Si5 Co2 N4 Si8 -121.75(9) no
Si6 Co2 N4 Si8 -25.36(17) no
C38 Ga2 C35 C40 159.4(3) no
N3 Co2 Si6 C27 76.11(18) no
C39 Ga2 C35 C36 -115.5(2) no
C39 Ga2 C35 C40 120.8(3) no
C35 Ga2 C36 C37 -119.2(2) no
Si5 Co2 N3 Si6 -168.11(19) no
Si7 Co2 N3 Si6 161.63(5) no
Si8 Co2 N3 Si6 66.00(13) no
Si8 Co2 Si7 C30 -75.32(11) no
N3 Co2 Si7 C30 165.05(15) no
N4 Co2 Si7 C30 -82.47(16) no
Si5 Co2 Si7 C31 -54.30(13) no
Si8 Co2 Si7 C31 81.94(12) no
N3 Co2 Si7 C31 -37.68(17) no
N4 Co2 Si7 C31 74.80(17) no
Si7 Co2 N4 Si8 167.7(2) no
Si5 Co2 Si7 N4 -129.10(12) no
Si6 Co2 Si5 N3 -6.93(11) no
Si7 Co2 Si5 N3 161.31(11) no
Si8 Co2 Si5 N3 84.65(12) no
N4 Co2 Si5 N3 128.84(14) no
Si6 Co2 Si5 C23 109.93(10) no
Si7 Co2 Si5 C23 -81.84(10) no
Si5 Co2 Si8 N4 91.87(12) no
Si6 Co2 Si8 N4 163.43(12) no
Si7 Co2 Si8 N4 -7.09(11) no
N3 Co2 Si8 N4 132.93(14) no
Si5 Co2 Si8 C32 75.32(19) no
Si6 Co2 Si8 C32 146.88(18) no
Si7 Co2 Si8 C32 -23.64(18) no
N3 Co2 Si8 C32 116.4(2) no
N4 Co2 Si8 C32 -16.6(2) no
Si5 Co2 Si8 C33 -41.77(9) no
Si6 Co2 Si8 C33 29.79(9) no
Si7 Co2 Si8 C33 -140.73(9) no
N3 Co2 Si8 C33 -0.71(12) no
N4 Co2 Si8 C33 -133.64(14) no
Si5 Co2 Si8 C34 -151.11(10) no
Si6 Co2 Si8 C34 -79.55(10) no
Si7 Co2 Si8 C34 109.93(10) no
N3 Co2 Si8 C34 -110.05(13) no
N4 Co2 Si8 C34 117.03(15) no
C38 Ga2 C36 C35 81.61(18) no
C38 Ga2 C36 C37 -37.54(18) no
C38 Ga2 C36 C41 -158.3(3) no
C39 Ga2 C36 C35 39.05(16) no
C39 Ga2 C36 C37 -80.10(19) no
C39 Ga2 C36 C41 159.1(3) no
C35 Ga2 C37 C36 35.88(17) no
Si6 Co2 N3 Si5 168.11(19) no
Si7 Co2 N3 Si5 -30.26(18) no
C35 Ga2 C37 C42 158.0(3) no
C36 Ga2 C37 C38 -116.1(3) no
C36 Ga2 C37 C42 122.2(3) no
C38 Ga2 C37 C36 116.1(3) no
C38 Ga2 C37 C42 -121.7(4) no
C39 Ga2 C37 C36 79.11(19) no
C39 Ga2 C37 C38 -37.03(19) no
C39 Ga2 C37 C42 -158.7(3) no
Si7 Co2 Si5 C24 140.42(19) no
Si8 Co2 Si5 C24 63.77(19) no
N3 Co2 Si5 C24 -20.9(2) no
N4 Co2 Si5 C24 108.0(2) no
Si6 Co2 Si5 C25 -142.31(9) no
N3 Co2 N4 Si8 -78.34(18) no
Si8 Co2 Si7 N4 7.15(12) no
N3 Co2 Si7 N4 -112.48(16) no
Si5 Co2 Si7 C29 46.92(10) no
Si8 Co2 Si7 C29 -176.83(10) no
N3 Co2 Si7 C29 63.54(14) no
N4 Co2 Si7 C29 176.02(16) no
Si5 Co2 Si7 C30 148.44(11) no
C36 Ga2 C39 C38 76.93(19) no
C36 Ga2 C39 C44 -160.1(3) no
C37 Ga2 C39 C35 -78.01(18) no
C37 Ga2 C39 C38 36.07(18) no
C37 Ga2 C39 C44 159.1(3) no
C38 Ga2 C39 C35 -114.1(2) no
C38 Ga2 C39 C44 123.0(4) no
Si8 Co2 Si6 C26 147.18(13) no
N3 Co2 Si6 C26 -81.95(17) no
N4 Co2 Si6 C26 160.85(16) no
Si5 Co2 Si6 C27 82.91(14) no
C35 Ga2 C37 C38 -80.3(2) no
C39 Ga2 C38 C37 118.1(3) no
C39 Ga2 C38 C43 -119.9(4) no
Si8 Co2 Si5 C23 -158.49(10) no
N3 Co2 Si5 C23 116.85(15) no
N4 Co2 Si5 C23 -114.31(13) no
Si6 Co2 Si5 C24 -27.82(19) no
C37 Ga2 C36 C41 -120.8(3) no
Si5 Co2 Si6 N3 6.81(11) no
Si8 Co2 Si6 N3 -130.87(11) no
C36 Ga2 C35 C39 115.5(2) no
C36 Ga2 C35 C40 -123.7(3) no
Si7 Co2 Si5 C25 25.93(9) no
Si8 Co2 Si5 C25 -50.73(10) no
N3 Co2 Si5 C25 -135.38(14) no
N4 Co2 Si5 C25 -6.54(12) no
C37 Ga2 C38 C43 121.9(4) no
C35 Ga2 C36 C41 120.1(3) no
C35 Ga2 C39 C38 114.1(2) no
C35 Ga2 C39 C44 -122.9(4) no
Si5 Co2 Si6 C26 -75.14(13) no
C37 Ga2 C36 C35 119.2(2) no
C37 Ga2 C35 C39 79.81(18) no
C36 Ga2 C39 C35 -37.15(16) no
N4 Co2 Si6 N3 -117.20(15) no
C37 Ga2 C35 C36 -35.71(16) no
C1 Si1 N1 Si2 -31.8(2) no
C2 Si1 N1 Co1 38.86(17) no
C2 Si1 N1 Si2 -150.50(15) no
C3 Si1 N1 Si2 88.98(18) no
C1 Si1 N1 Co1 157.60(14) no
Co1 Si1 N1 Si2 170.6(2) no
C3 Si1 N1 Co1 -81.66(16) no
C4 Si2 N1 Si1 -44.95(19) no
C4 Si2 N1 Co1 125.77(15) no
C6 Si2 N1 Si1 -163.39(15) no
C5 Si2 N1 Co1 -111.91(15) no
C5 Si2 N1 Si1 77.38(18) no
Co1 Si2 N1 Si1 -170.7(2) no
C6 Si2 N1 Co1 7.33(17) no
Co1 Si3 N2 Si4 -170.5(2) no
C8 Si3 N2 Si4 -156.02(15) no
C8 Si3 N2 Co1 14.45(16) no
C9 Si3 N2 Si4 -37.0(2) no
C7 Si3 N2 Si4 84.17(19) no
C9 Si3 N2 Co1 133.50(15) no
C7 Si3 N2 Co1 -105.36(14) no
C10 Si4 N2 Co1 51.72(17) no
Co1 Si4 N2 Si3 170.5(2) no
C12 Si4 N2 Co1 -67.11(16) no
C11 Si4 N2 Si3 -17.0(3) no
C12 Si4 N2 Si3 103.39(18) no
C10 Si4 N2 Si3 -137.78(17) no
C11 Si4 N2 Co1 172.55(19) no
C23 Si5 N3 Co2 -70.76(15) no
C24 Si5 N3 Co2 167.14(13) no
C24 Si5 N3 Si6 -26.17(19) no
Co2 Si5 N3 Si6 166.7(2) no
C25 Si5 N3 Co2 48.59(15) no
C23 Si5 N3 Si6 95.93(16) no
C25 Si5 N3 Si6 -144.72(14) no
Co2 Si6 N3 Si5 -166.8(2) no
C28 Si6 N3 Si5 -170.09(14) no
C27 Si6 N3 Co2 -122.20(14) no
C28 Si6 N3 Co2 -3.25(16) no
C27 Si6 N3 Si5 70.96(18) no
C26 Si6 N3 Si5 -51.87(18) no
C26 Si6 N3 Co2 114.98(14) no
C30 Si7 N4 Co2 113.83(13) no
C29 Si7 N4 Si8 -170.48(14) no
C31 Si7 N4 Si8 70.49(17) no
C31 Si7 N4 Co2 -123.20(13) no
C29 Si7 N4 Co2 -4.17(16) no
Co2 Si7 N4 Si8 -166.3(2) no
C30 Si7 N4 Si8 -52.49(17) no
C34 Si8 N4 Co2 -70.34(15) no
C34 Si8 N4 Si7 96.02(16) no
C33 Si8 N4 Si7 -143.21(14) no
Co2 Si8 N4 Si7 166.4(2) no
C33 Si8 N4 Co2 50.43(14) no
C32 Si8 N4 Co2 170.09(13) no
C32 Si8 N4 Si7 -23.55(19) no
Ga1 C13 C14 C15 63.34(16) no
C17 C13 C14 C19 178.1(2) no
C18 C13 C14 Ga1 120.0(2) no
C18 C13 C14 C15 -176.7(2) no
C18 C13 C14 C19 1.4(4) no
Ga1 C13 C14 C19 -118.6(2) no
C17 C13 C14 Ga1 -63.30(16) no
C17 C13 C14 C15 0.0(3) no
C14 C13 C17 Ga1 63.31(16) no
C14 C13 C17 C16 0.6(3) no
C14 C13 C17 C22 -177.5(2) no
C18 C13 C17 Ga1 -120.0(2) no
C18 C13 C17 C16 177.2(2) no
C18 C13 C17 C22 -0.8(4) no
Ga1 C13 C17 C16 -62.76(17) no
Ga1 C13 C17 C22 119.2(3) no
C13 C14 C15 Ga1 -63.24(16) no
C13 C14 C15 C16 -0.6(3) no
C13 C14 C15 C20 176.9(2) no
C19 C14 C15 Ga1 118.7(2) no
C19 C14 C15 C16 -178.6(2) no
Ga1 C14 C15 C16 62.63(17) no
Ga1 C14 C15 C20 -119.9(3) no
C19 C14 C15 C20 -1.1(4) no
C14 C15 C16 C21 179.5(3) no
C20 C15 C16 Ga1 119.6(3) no
C14 C15 C16 C17 1.0(3) no
C20 C15 C16 C21 2.0(4) no
Ga1 C15 C16 C21 -117.6(3) no
C20 C15 C16 C17 -176.6(2) no
Ga1 C15 C16 C17 63.82(18) no
C14 C15 C16 Ga1 -62.87(16) no
Ga1 C16 C17 C13 62.94(17) no
C21 C16 C17 Ga1 117.5(3) no
C21 C16 C17 C13 -179.5(3) no
C21 C16 C17 C22 -1.5(4) no
Ga1 C16 C17 C22 -119.0(3) no
C15 C16 C17 Ga1 -63.87(17) no
C15 C16 C17 C13 -0.9(3) no
C15 C16 C17 C22 177.1(2) no
Ga2 C35 C36 C37 62.6(2) no
Ga2 C35 C36 C41 -120.2(3) no
C39 C35 C36 Ga2 -63.16(18) no
C39 C35 C36 C37 -0.6(3) no
C39 C35 C36 C41 176.7(3) no
C40 C35 C36 Ga2 118.9(3) no
C40 C35 C36 C37 -178.5(3) no
C40 C35 C36 C41 -1.3(5) no
Ga2 C35 C39 C38 -63.97(19) no
Ga2 C35 C39 C44 119.7(3) no
C36 C35 C39 Ga2 63.64(19) no
C36 C35 C39 C38 -0.3(3) no
C36 C35 C39 C44 -176.6(3) no
C40 C35 C39 Ga2 -118.4(3) no
C40 C35 C39 C38 177.7(3) no
C40 C35 C39 C44 1.4(5) no
Ga2 C36 C37 C38 64.1(2) no
Ga2 C36 C37 C42 -119.9(3) no
C35 C36 C37 Ga2 -62.8(2) no
C35 C36 C37 C38 1.3(3) no
C35 C36 C37 C42 177.3(3) no
C41 C36 C37 Ga2 120.0(3) no
C41 C36 C37 C38 -176.0(3) no
C41 C36 C37 C42 0.1(5) no
Ga2 C37 C38 C39 62.7(2) no
Ga2 C37 C38 C43 -119.2(3) no
C36 C37 C38 Ga2 -64.1(2) no
C36 C37 C38 C39 -1.5(3) no
C36 C37 C38 C43 176.7(3) no
C42 C37 C38 Ga2 119.8(3) no
C42 C37 C38 C39 -177.6(3) no
C42 C37 C38 C43 0.6(5) no
Ga2 C38 C39 C35 63.88(18) no
Ga2 C38 C39 C44 -119.8(3) no
C37 C38 C39 Ga2 -62.8(2) no
C37 C38 C39 C35 1.1(3) no
C37 C38 C39 C44 177.4(3) no
C43 C38 C39 Ga2 119.0(3) no
C43 C38 C39 C35 -177.1(3) no
C43 C38 C39 C44 -0.8(5) no
